data_7131411
loop_
_publ_author_name
'Thai, Phong'
'Frey, Brandon L.'
'Figgins, Matthew T.'
'Thompson, Richard R.'
'Carmieli, Raanan'
'Powers, David C.'

_publ_section_title
;
 Selective multi-electron aggregation at a hypervalent iodine center by
 sequential disproportionation.
;
_journal_issue 29
_journal_name_full 'Chemical communications (Cambridge, England)'
_journal_page_first 4308
_journal_page_last 4311
_journal_paper_doi 10.1039/d3cc00549f
_journal_volume 59
_journal_year 2023
_chemical_formula_moiety 'C11 H15 I O3 S'
_chemical_formula_sum 'C11 H15 I O3 S'
_chemical_formula_weight 354.19
_space_group_crystal_system orthorhombic
_space_group_IT_number 61
_space_group_name_Hall '-P 2ac 2ab'
_space_group_name_H-M_alt 'P b c a'
_atom_sites_solution_hydrogens geom
_audit_creation_date 2022-02-28
_audit_creation_method
;
Olex2 1.5
(compiled 2021.10.07 svn.r9718050b for OlexSys, GUI svn.r6410)
;
_audit_update_record
;
2022-06-04 deposited with the CCDC.	2023-03-15 downloaded from the CCDC.
;
_cell_angle_alpha 90
_cell_angle_beta 90
_cell_angle_gamma 90
_cell_formula_units_Z 8
_cell_length_a 11.9016(5)
_cell_length_b 9.6956(5)
_cell_length_c 21.9350(11)
_cell_measurement_reflns_used 9976
_cell_measurement_temperature 110.00
_cell_measurement_theta_max 31.41
_cell_measurement_theta_min 2.53
_cell_volume 2531.1(2)
_computing_cell_refinement 'SAINT V8.38A (Bruker, 2018)'
_computing_data_reduction 'SAINT V8.38A (Bruker, 2018)'
_computing_molecular_graphics 'Olex2 1.5 (Dolomanov et al., 2009)'
_computing_publication_material 'Olex2 1.5 (Dolomanov et al., 2009)'
_computing_structure_refinement 'XL  (Sheldrick, 2008)'
_computing_structure_solution 'SHELXT 2014/5 (Sheldrick, 2014)'
_diffrn_ambient_temperature 110.00
_diffrn_measured_fraction_theta_full 1.000
_diffrn_measured_fraction_theta_max 1.000
_diffrn_measurement_device_type 'Bruker APEX-II CCD'
_diffrn_measurement_method '\f and \w scans'
_diffrn_radiation_type MoK\a
_diffrn_radiation_wavelength 0.71073
_diffrn_reflns_av_R_equivalents 0.0579
_diffrn_reflns_av_unetI/netI 0.0313
_diffrn_reflns_Laue_measured_fraction_full 1.000
_diffrn_reflns_Laue_measured_fraction_max 1.000
_diffrn_reflns_limit_h_max 17
_diffrn_reflns_limit_h_min -17
_diffrn_reflns_limit_k_max 14
_diffrn_reflns_limit_k_min -13
_diffrn_reflns_limit_l_max 32
_diffrn_reflns_limit_l_min -32
_diffrn_reflns_number 44111
_diffrn_reflns_point_group_measured_fraction_full 1.000
_diffrn_reflns_point_group_measured_fraction_max 1.000
_diffrn_reflns_theta_full 25.242
_diffrn_reflns_theta_max 31.516
_diffrn_reflns_theta_min 1.857
_diffrn_source_current 1.0
_diffrn_source_power 0.05
_diffrn_source_voltage 50.0
_diffrn_standards_number 0
_exptl_absorpt_coefficient_mu 2.685
_exptl_absorpt_correction_T_max 0.7462
_exptl_absorpt_correction_T_min 0.6094
_exptl_absorpt_correction_type multi-scan
_exptl_absorpt_process_details
;
SADABS-2016/2 (Bruker,2016/2) was used for absorption correction.
wR2(int) was 0.0783 before and 0.0595 after correction.
The Ratio of minimum to maximum transmission is 0.8167.
The \l/2 correction factor is Not present.
;
_exptl_crystal_colour colourless
_exptl_crystal_colour_primary colourless
_exptl_crystal_density_diffrn 1.859
_exptl_crystal_description Fragment
_exptl_crystal_F_000 1392
_exptl_crystal_size_max 0.164
_exptl_crystal_size_mid 0.084
_exptl_crystal_size_min 0.064
_refine_diff_density_max 0.971
_refine_diff_density_min -0.650
_refine_diff_density_rms 0.138
_refine_ls_extinction_method none
_refine_ls_goodness_of_fit_ref 1.071
_refine_ls_hydrogen_treatment constr
_refine_ls_matrix_type full
_refine_ls_number_parameters 149
_refine_ls_number_reflns 4226
_refine_ls_number_restraints 0
_refine_ls_restrained_S_all 1.071
_refine_ls_R_factor_all 0.0485
_refine_ls_R_factor_gt 0.0270
_refine_ls_shift/su_max 0.001
_refine_ls_shift/su_mean 0.000
_refine_ls_structure_factor_coef Fsqd
_refine_ls_weighting_details 'w=1/[\s^2^(Fo^2^)+(0.0171P)^2^+3.0607P] where P=(Fo^2^+2Fc^2^)/3'
_refine_ls_weighting_scheme calc
_refine_ls_wR_factor_gt 0.0495
_refine_ls_wR_factor_ref 0.0581
_reflns_Friedel_coverage 0.000
_reflns_number_gt 3200
_reflns_number_total 4226
_reflns_threshold_expression 'I > 2\s(I)'
_cod_data_source_file d3cc00549f2.cif
_cod_data_source_block final
_cod_depositor_comments 'Adding full bibliography for 7131411--7131416.cif.'
_cod_database_code 7131411
_shelx_shelxl_version_number 2018/3
_shelx_space_group_comment
;
The symmetry employed for this shelxl refinement is uniquely defined
by the following loop, which should always be used as a source of
symmetry information in preference to the above space-group names.
They are only intended as comments.
;
_shelx_estimated_absorpt_t_max 0.847
_shelx_estimated_absorpt_t_min 0.667
_olex2_refinement_description
;
1. Fixed Uiso
 At 1.2 times of:
  All C(H) groups
 At 1.5 times of:
  All C(H,H,H) groups
2.a Aromatic/amide H refined with riding coordinates:
 C3(H3), C5(H5), C6(H6)
2.b Idealised Me refined as rotating group:
 C11(H11A,H11B,H11C), C10(H10A,H10B,H10C), C9(H9A,H9B,H9C), C8(H8A,H8B,H8C)
;
_olex2_submission_special_instructions 'No special instructions were received'

loop_
_space_group_symop_operation_xyz
'x, y, z'
'x+1/2, -y+1/2, -z'
'-x, y+1/2, -z+1/2'
'-x+1/2, -y, z+1/2'
'-x, -y, -z'
'-x-1/2, y-1/2, z'
'x, -y-1/2, z-1/2'
'x-1/2, y, -z-1/2'

loop_
_atom_site_label
_atom_site_type_symbol
_atom_site_fract_x
_atom_site_fract_y
_atom_site_fract_z
_atom_site_U_iso_or_equiv
_atom_site_adp_type
_atom_site_occupancy
_atom_site_site_symmetry_order
_atom_site_calc_flag
_atom_site_refinement_flags_posn
_atom_site_refinement_flags_adp
_atom_site_refinement_flags_occupancy
_atom_site_disorder_assembly
_atom_site_disorder_group
I1 I 0.30970(2) 0.40679(2) 0.61614(2) 0.01782(5) Uani 1 1 d . . . . .
S1 S 0.60015(5) 0.54046(6) 0.63756(3) 0.01420(11) Uani 1 1 d . . . . .
O1 O 0.54783(13) 0.86972(17) 0.46505(7) 0.0172(3) Uani 1 1 d . . . . .
O2 O 0.71338(13) 0.55600(19) 0.61484(8) 0.0201(4) Uani 1 1 d . . . . .
O3 O 0.56375(14) 0.40457(16) 0.65539(8) 0.0180(3) Uani 1 1 d . . . . .
C11 C 0.4900(2) 0.9276(3) 0.41389(11) 0.0203(5) Uani 1 1 d . . . . .
H11A H 0.472768 0.854479 0.384482 0.030 Uiso 1 1 calc R U . . .
H11B H 0.537656 0.997279 0.394442 0.030 Uiso 1 1 calc R U . . .
H11C H 0.419971 0.970591 0.427704 0.030 Uiso 1 1 calc R U . . .
C4 C 0.49366(19) 0.7696(2) 0.49681(10) 0.0149(4) Uani 1 1 d . . . . .
C3 C 0.55480(18) 0.7083(2) 0.54329(10) 0.0153(4) Uani 1 1 d . . . . .
H3 H 0.629931 0.737175 0.550477 0.018 Uiso 1 1 calc R U . . .
C2 C 0.50820(18) 0.6051(2) 0.57977(10) 0.0146(4) Uani 1 1 d . . . . .
C7 C 0.58441(19) 0.6550(2) 0.70286(11) 0.0160(4) Uani 1 1 d . . . . .
C10 C 0.4602(2) 0.6689(3) 0.71923(12) 0.0244(5) Uani 1 1 d . . . . .
H10A H 0.452519 0.724193 0.756391 0.037 Uiso 1 1 calc R U . . .
H10B H 0.428079 0.577091 0.726073 0.037 Uiso 1 1 calc R U . . .
H10C H 0.420168 0.714250 0.685713 0.037 Uiso 1 1 calc R U . . .
C9 C 0.6485(2) 0.5838(3) 0.75447(12) 0.0239(5) Uani 1 1 d . . . . .
H9A H 0.646250 0.641779 0.791047 0.036 Uiso 1 1 calc R U . . .
H9B H 0.726758 0.569486 0.742122 0.036 Uiso 1 1 calc R U . . .
H9C H 0.613503 0.494512 0.763300 0.036 Uiso 1 1 calc R U . . .
C8 C 0.6367(2) 0.7945(3) 0.68848(12) 0.0274(6) Uani 1 1 d . . . . .
H8A H 0.595813 0.837762 0.654767 0.041 Uiso 1 1 calc R U . . .
H8B H 0.715559 0.781694 0.676840 0.041 Uiso 1 1 calc R U . . .
H8C H 0.632582 0.853818 0.724584 0.041 Uiso 1 1 calc R U . . .
C5 C 0.38397(19) 0.7264(2) 0.48592(11) 0.0169(5) Uani 1 1 d . . . . .
H5 H 0.341112 0.767416 0.454197 0.020 Uiso 1 1 calc R U . . .
C6 C 0.33769(19) 0.6231(2) 0.52168(11) 0.0165(5) Uani 1 1 d . . . . .
H6 H 0.263097 0.593382 0.513638 0.020 Uiso 1 1 calc R U . . .
C1 C 0.39735(19) 0.5619(2) 0.56899(10) 0.0148(4) Uani 1 1 d . . . . .

loop_
_atom_site_aniso_label
_atom_site_aniso_U_11
_atom_site_aniso_U_22
_atom_site_aniso_U_33
_atom_site_aniso_U_23
_atom_site_aniso_U_13
_atom_site_aniso_U_12
I1 0.01672(7) 0.01791(8) 0.01883(8) 0.00046(6) 0.00137(6) -0.00319(6)
S1 0.0133(2) 0.0147(2) 0.0145(3) 0.0014(2) -0.0009(2) 0.0017(2)
O1 0.0160(8) 0.0180(8) 0.0175(8) 0.0055(7) -0.0006(7) 0.0003(6)
O2 0.0134(8) 0.0269(9) 0.0199(9) 0.0042(7) -0.0003(7) 0.0049(6)
O3 0.0220(8) 0.0132(7) 0.0187(8) 0.0012(7) -0.0030(7) 0.0007(7)
C11 0.0218(12) 0.0208(12) 0.0184(12) 0.0069(10) -0.0016(10) 0.0002(9)
C4 0.0156(10) 0.0150(11) 0.0140(11) -0.0008(9) 0.0016(8) 0.0035(8)
C3 0.0128(10) 0.0178(11) 0.0151(11) -0.0008(9) -0.0005(8) 0.0006(8)
C2 0.0136(10) 0.0164(11) 0.0137(10) -0.0017(9) -0.0006(8) 0.0036(8)
C7 0.0165(10) 0.0157(11) 0.0158(11) -0.0005(9) -0.0029(9) -0.0012(9)
C10 0.0210(12) 0.0290(14) 0.0232(13) -0.0113(11) 0.0004(10) 0.0022(10)
C9 0.0315(13) 0.0238(12) 0.0165(12) 0.0002(10) -0.0083(10) 0.0018(11)
C8 0.0388(15) 0.0198(13) 0.0235(13) -0.0002(11) -0.0047(12) -0.0079(11)
C5 0.0157(10) 0.0203(11) 0.0147(11) -0.0009(9) -0.0018(9) 0.0039(9)
C6 0.0128(10) 0.0202(12) 0.0165(11) -0.0026(9) -0.0008(8) -0.0005(8)
C1 0.0155(10) 0.0150(11) 0.0139(11) -0.0007(8) 0.0021(8) -0.0008(8)

loop_
_atom_type_symbol
_atom_type_description
_atom_type_scat_dispersion_real
_atom_type_scat_dispersion_imag
_atom_type_scat_source
C C 0.0033 0.0016 'International Tables Vol C Tables 4.2.6.8 and 6.1.1.4'
H H 0.0000 0.0000 'International Tables Vol C Tables 4.2.6.8 and 6.1.1.4'
O O 0.0106 0.0060 'International Tables Vol C Tables 4.2.6.8 and 6.1.1.4'
S S 0.1246 0.1234 'International Tables Vol C Tables 4.2.6.8 and 6.1.1.4'
I I -0.4742 1.8119 'International Tables Vol C Tables 4.2.6.8 and 6.1.1.4'

loop_
_geom_angle_atom_site_label_1
_geom_angle_atom_site_label_2
_geom_angle_atom_site_label_3
_geom_angle
_geom_angle_site_symmetry_1
_geom_angle_site_symmetry_3
_geom_angle_publ_flag
O2 S1 C2 106.84(10) . . ?
O2 S1 C7 107.67(11) . . ?
O3 S1 O2 117.99(10) . . ?
O3 S1 C2 109.21(10) . . ?
O3 S1 C7 108.25(10) . . ?
C2 S1 C7 106.30(10) . . ?
C4 O1 C11 117.02(18) . . ?
O1 C11 H11A 109.5 . . ?
O1 C11 H11B 109.5 . . ?
O1 C11 H11C 109.5 . . ?
H11A C11 H11B 109.5 . . ?
H11A C11 H11C 109.5 . . ?
H11B C11 H11C 109.5 . . ?
O1 C4 C3 115.7(2) . . ?
O1 C4 C5 124.9(2) . . ?
C3 C4 C5 119.3(2) . . ?
C4 C3 H3 119.3 . . ?
C4 C3 C2 121.3(2) . . ?
C2 C3 H3 119.3 . . ?
C3 C2 S1 114.48(17) . . ?
C3 C2 C1 119.4(2) . . ?
C1 C2 S1 126.12(18) . . ?
C10 C7 S1 109.74(16) . . ?
C10 C7 C9 110.4(2) . . ?
C9 C7 S1 104.78(16) . . ?
C8 C7 S1 109.67(17) . . ?
C8 C7 C10 111.5(2) . . ?
C8 C7 C9 110.5(2) . . ?
C7 C10 H10A 109.5 . . ?
C7 C10 H10B 109.5 . . ?
C7 C10 H10C 109.5 . . ?
H10A C10 H10B 109.5 . . ?
H10A C10 H10C 109.5 . . ?
H10B C10 H10C 109.5 . . ?
C7 C9 H9A 109.5 . . ?
C7 C9 H9B 109.5 . . ?
C7 C9 H9C 109.5 . . ?
H9A C9 H9B 109.5 . . ?
H9A C9 H9C 109.5 . . ?
H9B C9 H9C 109.5 . . ?
C7 C8 H8A 109.5 . . ?
C7 C8 H8B 109.5 . . ?
C7 C8 H8C 109.5 . . ?
H8A C8 H8B 109.5 . . ?
H8A C8 H8C 109.5 . . ?
H8B C8 H8C 109.5 . . ?
C4 C5 H5 120.2 . . ?
C6 C5 C4 119.5(2) . . ?
C6 C5 H5 120.2 . . ?
C5 C6 H6 119.1 . . ?
C5 C6 C1 121.9(2) . . ?
C1 C6 H6 119.1 . . ?
C2 C1 I1 126.65(17) . . ?
C6 C1 I1 114.80(16) . . ?
C6 C1 C2 118.5(2) . . ?

loop_
_geom_bond_atom_site_label_1
_geom_bond_atom_site_label_2
_geom_bond_distance
_geom_bond_site_symmetry_2
_geom_bond_publ_flag
I1 C1 2.102(2) . ?
S1 O2 1.4447(17) . ?
S1 O3 1.4410(17) . ?
S1 C2 1.788(2) . ?
S1 C7 1.822(2) . ?
O1 C11 1.431(3) . ?
O1 C4 1.358(3) . ?
C11 H11A 0.9800 . ?
C11 H11B 0.9800 . ?
C11 H11C 0.9800 . ?
C4 C3 1.386(3) . ?
C4 C5 1.392(3) . ?
C3 H3 0.9500 . ?
C3 C2 1.396(3) . ?
C2 C1 1.404(3) . ?
C7 C10 1.528(3) . ?
C7 C9 1.530(3) . ?
C7 C8 1.522(3) . ?
C10 H10A 0.9800 . ?
C10 H10B 0.9800 . ?
C10 H10C 0.9800 . ?
C9 H9A 0.9800 . ?
C9 H9B 0.9800 . ?
C9 H9C 0.9800 . ?
C8 H8A 0.9800 . ?
C8 H8B 0.9800 . ?
C8 H8C 0.9800 . ?
C5 H5 0.9500 . ?
C5 C6 1.386(3) . ?
C6 H6 0.9500 . ?
C6 C1 1.391(3) . ?

loop_
_geom_torsion_atom_site_label_1
_geom_torsion_atom_site_label_2
_geom_torsion_atom_site_label_3
_geom_torsion_atom_site_label_4
_geom_torsion
_geom_torsion_site_symmetry_1
_geom_torsion_site_symmetry_2
_geom_torsion_site_symmetry_3
_geom_torsion_site_symmetry_4
_geom_torsion_publ_flag
S1 C2 C1 I1 -1.5(3) . . . . ?
S1 C2 C1 C6 -179.72(18) . . . . ?
O1 C4 C3 C2 179.3(2) . . . . ?
O1 C4 C5 C6 -179.8(2) . . . . ?
O2 S1 C2 C3 -28.8(2) . . . . ?
O2 S1 C2 C1 151.4(2) . . . . ?
O2 S1 C7 C10 166.58(17) . . . . ?
O2 S1 C7 C9 -74.89(18) . . . . ?
O2 S1 C7 C8 43.7(2) . . . . ?
O3 S1 C2 C3 -157.49(17) . . . . ?
O3 S1 C2 C1 22.7(2) . . . . ?
O3 S1 C7 C10 -64.83(19) . . . . ?
O3 S1 C7 C9 53.69(18) . . . . ?
O3 S1 C7 C8 172.33(17) . . . . ?
C11 O1 C4 C3 175.4(2) . . . . ?
C11 O1 C4 C5 -4.7(3) . . . . ?
C4 C3 C2 S1 -179.48(18) . . . . ?
C4 C3 C2 C1 0.3(3) . . . . ?
C4 C5 C6 C1 0.8(4) . . . . ?
C3 C4 C5 C6 0.0(3) . . . . ?
C3 C2 C1 I1 178.75(17) . . . . ?
C3 C2 C1 C6 0.5(3) . . . . ?
C2 S1 C7 C10 52.4(2) . . . . ?
C2 S1 C7 C9 170.91(16) . . . . ?
C2 S1 C7 C8 -70.45(19) . . . . ?
C7 S1 C2 C3 85.93(19) . . . . ?
C7 S1 C2 C1 -93.9(2) . . . . ?
C5 C4 C3 C2 -0.6(3) . . . . ?
C5 C6 C1 I1 -179.53(18) . . . . ?
C5 C6 C1 C2 -1.1(3) . . . . ?
